data_4324483
loop_
_publ_author_name
'Marina Sagnou'
'Dimitra Benaki'
'Charalampos Triantis'
'Theodoros Tsotakos'
'Vassilis Psycharis'
'Catherine P. Raptopoulou'
'Ioannis Pirmettis'
'Minas Papadopoulos'
'Maria Pelecanou'

_publ_section_title
;
 Curcumin as the OO Bidentate Ligand in "2 + 1" Complexes with the
 [M(CO)3]+ (M = Re,99mTc) Tricarbonyl Core for Radiodiagnostic
 Applications
;
_journal_name_full 'Inorganic Chemistry'
_journal_page_first 1295
_journal_page_last 1303
_journal_paper_doi 10.1021/ic102228u
_journal_volume 50
_journal_year 2011
_chemical_formula_sum 'C11 H11 N2 O5 Re'
_chemical_formula_weight 437.42
_chemical_name_systematic
;
 ?
;
_space_group_IT_number 61
_symmetry_cell_setting orthorhombic
_symmetry_space_group_name_Hall '-P 2ac 2ab'
_symmetry_space_group_name_H-M 'P b c a'
_atom_sites_solution_hydrogens geom
_atom_sites_solution_primary direct
_atom_sites_solution_secondary difmap
_audit_creation_method SHELXL-97
_cell_angle_alpha 90.00
_cell_angle_beta 90.00
_cell_angle_gamma 90.00
_cell_formula_units_Z 8
_cell_length_a 13.5512(3)
_cell_length_b 13.6051(2)
_cell_length_c 15.1648(3)
_cell_measurement_reflns_used 10384
_cell_measurement_temperature 180(2)
_cell_measurement_theta_max 27.51
_cell_measurement_theta_min 3.005
_cell_volume 2795.86(9)
_computing_cell_refinement 'CrystalClear, Rigaku MSC, 2005'
_computing_data_collection 'CrystalClear, Rigaku MSC, 2005'
_computing_data_reduction 'CrystalClear, Rigaku MSC, 2005'
_computing_structure_refinement 'SHELXL-97 (Sheldrick, 1997)'
_computing_structure_solution 'SHELXS-97 (Sheldrick, 1997)'
_diffrn_ambient_temperature 180(2)
_diffrn_measured_fraction_theta_full 0.993
_diffrn_measured_fraction_theta_max 0.993
_diffrn_measurement_device_type 'Rigaku R-AXIS SPIDER IPDS'
_diffrn_measurement_method '\q scans'
_diffrn_radiation_monochromator graphite
_diffrn_radiation_source 'fine-focus sealed tube'
_diffrn_radiation_type MoK\a
_diffrn_radiation_wavelength 0.71073
_diffrn_reflns_av_R_equivalents 0.0326
_diffrn_reflns_av_sigmaI/netI 0.0349
_diffrn_reflns_limit_h_max 16
_diffrn_reflns_limit_h_min -16
_diffrn_reflns_limit_k_max 14
_diffrn_reflns_limit_k_min -16
_diffrn_reflns_limit_l_max 18
_diffrn_reflns_limit_l_min -14
_diffrn_reflns_number 11619
_diffrn_reflns_theta_full 26.00
_diffrn_reflns_theta_max 26.00
_diffrn_reflns_theta_min 3.08
_exptl_absorpt_coefficient_mu 8.709
_exptl_absorpt_correction_T_max 1.000
_exptl_absorpt_correction_T_min 0.130
_exptl_absorpt_correction_type empirical
_exptl_absorpt_process_details 'CrystalClear, Rigaku MSC, 2005'
_exptl_crystal_colour colorless
_exptl_crystal_density_diffrn 2.078
_exptl_crystal_description parallelepiped
_exptl_crystal_F_000 1648
_exptl_crystal_size_max 0.77
_exptl_crystal_size_mid 0.30
_exptl_crystal_size_min 0.11
_refine_diff_density_max 1.067
_refine_diff_density_min -2.042
_refine_diff_density_rms 0.171
_refine_ls_extinction_method none
_refine_ls_goodness_of_fit_ref 1.083
_refine_ls_hydrogen_treatment refall
_refine_ls_matrix_type full
_refine_ls_number_parameters 174
_refine_ls_number_reflns 2729
_refine_ls_number_restraints 0
_refine_ls_restrained_S_all 1.083
_refine_ls_R_factor_all 0.0316
_refine_ls_R_factor_gt 0.0270
_refine_ls_shift/su_max 0.001
_refine_ls_shift/su_mean 0.000
_refine_ls_structure_factor_coef Fsqd
_refine_ls_weighting_details 'calc w=1/[\s^2^(Fo^2^)+(0.0288P)^2^+7.1902P] where P=(Fo^2^+2Fc^2^)/3'
_refine_ls_weighting_scheme calc
_refine_ls_wR_factor_gt 0.0644
_refine_ls_wR_factor_ref 0.0662
_reflns_number_gt 2419
_reflns_number_total 2729
_reflns_threshold_expression >2sigma(I)
_cod_data_source_file ic102228u_si_002.cif
_cod_data_source_block rem2
_cod_original_cell_volume 2795.87(9)
_cod_database_code 4324483

loop_
_symmetry_equiv_pos_as_xyz
'x, y, z'
'-x+1/2, -y, z+1/2'
'x+1/2, -y+1/2, -z'
'-x, y+1/2, -z+1/2'
'-x, -y, -z'
'x-1/2, y, -z-1/2'
'-x-1/2, y-1/2, z'
'x, -y-1/2, z-1/2'

loop_
_atom_site_label
_atom_site_type_symbol
_atom_site_fract_x
_atom_site_fract_y
_atom_site_fract_z
_atom_site_U_iso_or_equiv
_atom_site_adp_type
_atom_site_occupancy
_atom_site_symmetry_multiplicity
_atom_site_calc_flag
_atom_site_refinement_flags
Re1 Re 0.016024(12) 0.211625(13) 0.599999(12) 0.01802(9) Uani 1 1 d .
O1 O -0.0736(2) 0.3288(2) 0.5527(2) 0.0234(7) Uani 1 1 d .
O2 O 0.0965(2) 0.3224(2) 0.6682(2) 0.0224(7) Uani 1 1 d .
C1 C -0.1563(4) 0.4806(4) 0.5425(4) 0.0437(14) Uani 1 1 d .
H1A H -0.1692 0.4613 0.4813 0.061 Uiso 1 1 calc R
H1B H -0.1362 0.5497 0.5443 0.061 Uiso 1 1 calc R
H1C H -0.2164 0.4717 0.5776 0.061 Uiso 1 1 calc R
C2 C -0.0749(3) 0.4175(4) 0.5798(3) 0.0260(10) Uani 1 1 d .
C3 C -0.0103(3) 0.4577(4) 0.6424(4) 0.0317(12) Uani 1 1 d .
H3 H -0.0231 0.5236 0.6597 0.041 Uiso 1 1 calc R
C4 C 0.0694(3) 0.4129(4) 0.6815(3) 0.0261(10) Uani 1 1 d .
C5 C 0.1324(4) 0.4679(4) 0.7455(4) 0.0405(14) Uani 1 1 d .
H5A H 0.1048 0.5337 0.7548 0.057 Uiso 1 1 calc R
H5B H 0.1995 0.4737 0.7219 0.057 Uiso 1 1 calc R
H5C H 0.1342 0.4325 0.8017 0.057 Uiso 1 1 calc R
N11 N -0.0800(2) 0.2290(3) 0.7149(2) 0.0192(8) Uani 1 1 d .
N12 N -0.1355(4) 0.2465(4) 0.8526(3) 0.0483(13) Uani 1 1 d .
H12N H -0.1384 0.2496 0.9105 0.063 Uiso 1 1 calc R
C11 C -0.1761(3) 0.2472(4) 0.7135(3) 0.0226(9) Uani 1 1 d .
H11 H -0.2147 0.2516 0.6614 0.029 Uiso 1 1 calc R
C12 C -0.2115(3) 0.2587(3) 0.7951(3) 0.0151(8) Uani 1 1 d .
H12 H -0.2780 0.2728 0.8103 0.020 Uiso 1 1 calc R
C13 C -0.0537(3) 0.2287(3) 0.8024(3) 0.0246(10) Uani 1 1 d .
H13 H 0.0109 0.2179 0.8245 0.032 Uiso 1 1 calc R
O21 O 0.1507(3) 0.2083(3) 0.4378(3) 0.0464(11) Uani 1 1 d .
C21 C 0.1006(3) 0.2096(4) 0.5000(4) 0.0293(11) Uani 1 1 d .
O22 O 0.1392(3) 0.0447(3) 0.6784(3) 0.0472(11) Uani 1 1 d .
C22 C 0.0928(3) 0.1076(4) 0.6488(4) 0.0285(11) Uani 1 1 d .
O23 O -0.1108(3) 0.0512(3) 0.5152(3) 0.0443(10) Uani 1 1 d .
C23 C -0.0629(3) 0.1122(4) 0.5455(3) 0.0261(10) Uani 1 1 d .

loop_
_atom_site_aniso_label
_atom_site_aniso_U_11
_atom_site_aniso_U_22
_atom_site_aniso_U_33
_atom_site_aniso_U_23
_atom_site_aniso_U_13
_atom_site_aniso_U_12
Re1 0.01588(12) 0.01943(13) 0.01874(13) -0.00247(7) 0.00040(6) 0.00131(6)
O1 0.0222(15) 0.0235(17) 0.0245(18) 0.0020(15) -0.0006(12) 0.0030(13)
O2 0.0188(15) 0.0209(16) 0.0274(18) -0.0028(15) -0.0014(12) 0.0007(12)
C1 0.036(3) 0.037(3) 0.058(4) 0.012(3) -0.002(3) 0.013(2)
C2 0.024(2) 0.027(3) 0.028(3) 0.010(2) 0.0053(18) 0.0013(19)
C3 0.031(3) 0.025(3) 0.039(3) 0.000(3) -0.001(2) 0.0011(19)
C4 0.023(2) 0.024(2) 0.031(3) -0.002(2) 0.0059(18) -0.0057(18)
C5 0.039(3) 0.030(3) 0.052(4) -0.013(3) -0.011(3) -0.002(2)
N11 0.0186(16) 0.0201(19) 0.0188(19) -0.0010(16) -0.0005(14) 0.0017(14)
N12 0.057(3) 0.056(3) 0.032(3) -0.007(3) 0.008(2) -0.002(2)
C11 0.019(2) 0.027(2) 0.022(2) 0.002(2) -0.0036(17) 0.0007(18)
C12 0.0098(17) 0.020(2) 0.016(2) 0.0005(19) 0.0039(15) 0.0016(15)
C13 0.024(2) 0.027(3) 0.022(2) -0.001(2) -0.0038(19) 0.0039(18)
O21 0.039(2) 0.064(3) 0.036(2) -0.001(2) 0.0200(19) 0.0022(18)
C21 0.022(2) 0.034(3) 0.032(3) 0.001(2) 0.001(2) 0.0013(19)
O22 0.047(2) 0.038(2) 0.057(3) 0.004(2) -0.0080(19) 0.0190(18)
C22 0.023(2) 0.027(3) 0.036(3) -0.004(2) 0.0001(19) 0.0029(19)
O23 0.0368(19) 0.046(2) 0.050(3) -0.023(2) -0.0027(17) -0.0132(18)
C23 0.025(2) 0.029(3) 0.023(3) -0.005(2) 0.0015(18) 0.004(2)

loop_
_atom_type_symbol
_atom_type_description
_atom_type_scat_dispersion_real
_atom_type_scat_dispersion_imag
_atom_type_scat_source
C C 0.0033 0.0016 'International Tables Vol C Tables 4.2.6.8 and 6.1.1.4'
H H 0.0000 0.0000 'International Tables Vol C Tables 4.2.6.8 and 6.1.1.4'
N N 0.0061 0.0033 'International Tables Vol C Tables 4.2.6.8 and 6.1.1.4'
O O 0.0106 0.0060 'International Tables Vol C Tables 4.2.6.8 and 6.1.1.4'
Re Re -1.0185 7.2310 'International Tables Vol C Tables 4.2.6.8 and 6.1.1.4'

loop_
_geom_angle_atom_site_label_1
_geom_angle_atom_site_label_2
_geom_angle_atom_site_label_3
_geom_angle
C21 Re1 C22 88.3(2)
C21 Re1 C23 89.0(2)
C22 Re1 C23 87.0(2)
C21 Re1 O1 94.90(17)
C22 Re1 O1 176.74(18)
C23 Re1 O1 93.74(17)
C21 Re1 O2 95.10(17)
C22 Re1 O2 93.30(17)
C23 Re1 O2 175.92(16)
O1 Re1 O2 85.74(12)
C21 Re1 N11 174.60(18)
C22 Re1 N11 95.50(18)
C23 Re1 N11 95.06(17)
O1 Re1 N11 81.28(13)
O2 Re1 N11 80.86(13)
C2 O1 Re1 127.5(3)
C4 O2 Re1 126.9(3)
C2 C1 H1A 109.5
C2 C1 H1B 109.5
H1A C1 H1B 109.5
C2 C1 H1C 109.5
H1A C1 H1C 109.5
H1B C1 H1C 109.5
O1 C2 C3 125.4(4)
O1 C2 C1 115.4(5)
C3 C2 C1 119.2(5)
C4 C3 C2 127.5(5)
C4 C3 H3 116.2
C2 C3 H3 116.2
O2 C4 C3 125.1(5)
O2 C4 C5 114.4(4)
C3 C4 C5 120.4(5)
C4 C5 H5A 109.5
C4 C5 H5B 109.5
H5A C5 H5B 109.5
C4 C5 H5C 109.5
H5A C5 H5C 109.5
H5B C5 H5C 109.5
C11 N11 C13 105.7(4)
C11 N11 Re1 126.3(3)
C13 N11 Re1 128.0(3)
C12 N12 C13 106.2(4)
C12 N12 H12N 126.9
C13 N12 H12N 126.9
N11 C11 C12 111.1(4)
N11 C11 H11 124.5
C12 C11 H11 124.5
C11 C12 N12 107.9(4)
C11 C12 H12 126.1
N12 C12 H12 126.1
N12 C13 N11 109.1(4)
N12 C13 H13 125.4
N11 C13 H13 125.4
O21 C21 Re1 178.7(5)
O22 C22 Re1 179.9(5)
O23 C23 Re1 177.9(5)

loop_
_geom_bond_atom_site_label_1
_geom_bond_atom_site_label_2
_geom_bond_distance
Re1 C21 1.901(5)
Re1 C22 1.907(5)
Re1 C23 1.912(5)
Re1 O1 2.128(3)
Re1 O2 2.129(3)
Re1 N11 2.187(4)
O1 C2 1.275(6)
O2 C4 1.300(5)
C1 C2 1.508(7)
C1 H1A 0.9800
C1 H1B 0.9800
C1 H1C 0.9800
C2 C3 1.402(7)
C3 C4 1.375(7)
C3 H3 0.9500
C4 C5 1.494(7)
C5 H5A 0.9800
C5 H5B 0.9800
C5 H5C 0.9800
N11 C11 1.326(5)
N11 C13 1.375(6)
N12 C12 1.359(7)
N12 C13 1.365(7)
N12 H12N 0.8800
C11 C12 1.337(6)
C11 H11 0.9500
C12 H12 0.9500
C13 H13 0.9500
O21 C21 1.162(6)
O22 C22 1.152(6)
O23 C23 1.149(6)
